data_1576360
loop_
_publ_author_name
'Fujisawa, Kiyoshi'
'Minakawa, Yurika'
'Young, David James'

_publ_section_title
;
 Iron(II) and Manganese(II) Coordination Chemistry Ligated by Coplanar
 Tridentate Nitrogen-Donor Ligand,
 2,6-bis(5-isopropyl-1<i>H</i>-pyrazol-3-yl)pyridine.
;
_journal_issue 20
_journal_name_full 'Molecules (Basel, Switzerland)'
_journal_page_first 4128
_journal_paper_doi 10.3390/molecules30204128
_journal_volume 30
_journal_year 2025
_chemical_formula_moiety 'C19 H29 Cl2 Mn N5 O2'
_chemical_formula_sum 'C19 H29 Cl2 Mn N5 O2'
_chemical_formula_weight 485.31
_space_group_crystal_system monoclinic
_space_group_IT_number 15
_space_group_name_Hall '-I 2ya'
_space_group_name_H-M_alt 'I 1 2/a 1'
_atom_sites_solution_hydrogens geom
_atom_sites_solution_primary direct
_atom_sites_solution_secondary difmap
_cell_angle_alpha 90.0000
_cell_angle_beta 111.742(2)
_cell_angle_gamma 90.0000
_cell_formula_units_Z 4
_cell_length_a 11.0968(3)
_cell_length_b 19.6141(4)
_cell_length_c 14.0811(3)
_cell_measurement_reflns_used 26659
_cell_measurement_temperature 178
_cell_measurement_theta_max 27.50
_cell_measurement_theta_min 3.00
_cell_volume 2846.78(12)
_computing_cell_refinement 'CrysAlisPro 1.171.40.67a (Rigaku OD, 2019)'
_computing_data_collection 'CrysAlisPro 1.171.40.67a (Rigaku OD, 2019)'
_computing_data_reduction 'CrysAlisPro 1.171.40.67a (Rigaku OD, 2019)'
_computing_molecular_graphics 'CrystalStructure 4.3'
_computing_publication_material 'CrystalStructure 4.3 (Rigaku, 2019)'
_computing_structure_refinement 'SHELXL Version 2014/3 (Sheldrick, 2008)'
_computing_structure_solution 'Il Milione (Burla, et al., 2007)'
_diffrn_ambient_temperature 178
_diffrn_detector_area_resol_mean 5.814
_diffrn_measured_fraction_theta_full 0.998
_diffrn_measured_fraction_theta_max 0.999
_diffrn_measurement_device_type 'Rigaku XtaLAB P200'
_diffrn_measurement_method \w
_diffrn_radiation_type 'Mo K\a'
_diffrn_radiation_wavelength 0.71073
_diffrn_reflns_av_R_equivalents 0.0538
_diffrn_reflns_av_unetI/netI 0.0222
_diffrn_reflns_Laue_measured_fraction_full 0.998
_diffrn_reflns_Laue_measured_fraction_max 0.999
_diffrn_reflns_limit_h_max 13
_diffrn_reflns_limit_h_min -14
_diffrn_reflns_limit_k_max 25
_diffrn_reflns_limit_k_min -25
_diffrn_reflns_limit_l_max 18
_diffrn_reflns_limit_l_min -18
_diffrn_reflns_number 46526
_diffrn_reflns_point_group_measured_fraction_full 0.998
_diffrn_reflns_point_group_measured_fraction_max 0.999
_diffrn_reflns_theta_full 25.242
_diffrn_reflns_theta_max 27.490
_diffrn_reflns_theta_min 3.115
_diffrn_standards_number 0
_exptl_absorpt_coefficient_mu 0.671
_exptl_absorpt_correction_T_max 0.968
_exptl_absorpt_correction_T_min 0.637
_exptl_absorpt_correction_type multi-scan
_exptl_absorpt_process_details
;
CrysAlisPro 1.171.40.67a (Rigaku Oxford Diffraction, 2019)
Empirical absorption correction using spherical harmonics,
 implemented in SCALE3 ABSPACK scaling algorithm.
;
_exptl_crystal_colour colourless
_exptl_crystal_density_diffrn 1.132
_exptl_crystal_density_method 'not measured'
_exptl_crystal_description block
_exptl_crystal_F_000 1012.00
_exptl_crystal_size_max 0.176
_exptl_crystal_size_mid 0.137
_exptl_crystal_size_min 0.048
_refine_diff_density_max 0.69
_refine_diff_density_min -0.51
_refine_ls_extinction_method none
_refine_ls_goodness_of_fit_ref 1.142
_refine_ls_hydrogen_treatment constr
_refine_ls_number_parameters 135
_refine_ls_number_reflns 3281
_refine_ls_number_restraints 0
_refine_ls_R_factor_all 0.0444
_refine_ls_R_factor_gt 0.0420
_refine_ls_shift/su_max 0.000
_refine_ls_structure_factor_coef Fsqd
_refine_ls_weighting_details 'w = 1/[\s^2^(Fo^2^)+(0.0887P)^2^+1.9066P] where P=(Fo^2^+2Fc^2^)/3'
_refine_ls_weighting_scheme calc
_refine_ls_wR_factor_gt 0.1373
_refine_ls_wR_factor_ref 0.1404
_reflns_Friedel_coverage 0.000
_reflns_number_gt 3026
_reflns_number_total 3281
_reflns_threshold_expression F^2^>2.0\s(F^2^)
_cod_data_source_file 4_CIF_MnCl2.cif
_cod_data_source_block MnCl2
_cod_database_code 1576360
_shelxl_version_number 2014-3

loop_
_space_group_symop_operation_xyz
'x, y, z'
'-x+1/2, y, -z'
'x+1/2, y+1/2, z+1/2'
'-x+1, y+1/2, -z+1/2'
'-x, -y, -z'
'x-1/2, -y, z'
'-x+1/2, -y+1/2, -z+1/2'
'x, -y+1/2, z+1/2'

loop_
_atom_site_label
_atom_site_type_symbol
_atom_site_fract_x
_atom_site_fract_y
_atom_site_fract_z
_atom_site_U_iso_or_equiv
_atom_site_adp_type
_atom_site_occupancy
_atom_site_site_symmetry_order
_atom_site_calc_flag
_atom_site_refinement_flags_posn
_atom_site_refinement_flags_adp
_atom_site_refinement_flags_occupancy
_atom_site_disorder_assembly
_atom_site_disorder_group
Mn1 Mn 0.2500 0.11189(2) 0.0000 0.02721(15) Uani 1 2 d S T P . .
Cl1 Cl 0.08532(4) 0.17935(2) -0.11984(3) 0.03666(16) Uani 1 1 d . . . . .
O1 O 0.0670(2) 0.24093(9) 0.18263(14) 0.0590(5) Uani 1 1 d . . . . .
H1D H 0.0838 0.2591 0.2401 0.071 Uiso 1 1 calc R U . . .
N1 N 0.09194(16) 0.10112(8) 0.16791(12) 0.0316(3) Uani 1 1 d . . . . .
H1 H 0.0869 0.1450 0.1786 0.038 Uiso 1 1 calc R U . . .
N2 N 0.14493(14) 0.07498(8) 0.10333(11) 0.0295(3) Uani 1 1 d . . . . .
N5 N 0.2500 -0.00158(11) 0.0000 0.0269(4) Uani 1 2 d S T P . .
C1 C 0.0798(3) 0.10741(15) 0.38158(19) 0.0595(7) Uani 1 1 d . . . . .
H1A H 0.0382 0.1168 0.4307 0.071 Uiso 1 1 calc R U . . .
H1B H 0.1588 0.0807 0.4150 0.071 Uiso 1 1 calc R U . . .
H1C H 0.1020 0.1505 0.3569 0.071 Uiso 1 1 calc R U . . .
C2 C -0.0563(2) 0.00187(13) 0.32824(17) 0.0456(5) Uani 1 1 d . . . . .
H2A H -0.0954 0.0130 0.3783 0.055 Uiso 1 1 calc R U . . .
H2B H -0.1202 -0.0217 0.2699 0.055 Uiso 1 1 calc R U . . .
H2C H 0.0190 -0.0278 0.3601 0.055 Uiso 1 1 calc R U . . .
C3 C -0.01323(19) 0.06729(11) 0.29164(15) 0.0365(4) Uani 1 1 d . . . . .
H3 H -0.0919 0.0960 0.2575 0.044 Uiso 1 1 calc R U . . .
C4 C 0.04751(17) 0.05180(10) 0.21427(13) 0.0299(4) Uani 1 1 d . . . . .
C5 C 0.07257(17) -0.00994(9) 0.17810(13) 0.0301(4) Uani 1 1 d . . . . .
H5 H 0.0530 -0.0542 0.1956 0.036 Uiso 1 1 calc R U . . .
C6 C 0.13339(16) 0.00713(9) 0.10980(13) 0.0272(3) Uani 1 1 d . . . . .
C7 C 0.18989(16) -0.03622(9) 0.05222(13) 0.0278(3) Uani 1 1 d . . . . .
C8 C 0.18525(19) -0.10717(9) 0.05236(15) 0.0333(4) Uani 1 1 d . . . . .
H8 H 0.1391 -0.1307 0.0872 0.040 Uiso 1 1 calc R U . . .
C9 C 0.2500 -0.14261(13) 0.0000 0.0366(6) Uani 1 2 d S T P . .
H9 H 0.2500 -0.1910 0.0000 0.044 Uiso 1 2 calc R U P . .
C10 C 0.0957(3) 0.28713(13) 0.1171(2) 0.0576(6) Uani 1 1 d . . . . .
H10A H 0.0803 0.2651 0.0512 0.069 Uiso 1 1 calc R U . . .
H10B H 0.1869 0.3010 0.1480 0.069 Uiso 1 1 calc R U . . .
H10C H 0.0400 0.3274 0.1065 0.069 Uiso 1 1 calc R U . . .

loop_
_atom_site_aniso_label
_atom_site_aniso_U_11
_atom_site_aniso_U_22
_atom_site_aniso_U_33
_atom_site_aniso_U_23
_atom_site_aniso_U_13
_atom_site_aniso_U_12
Mn1 0.0279(2) 0.0270(2) 0.0287(2) 0.000 0.01273(16) 0.000
Cl1 0.0324(3) 0.0391(3) 0.0386(3) 0.01055(17) 0.0132(2) 0.00237(16)
O1 0.0985(14) 0.0395(8) 0.0486(9) -0.0044(7) 0.0383(10) 0.0050(9)
N1 0.0343(8) 0.0323(8) 0.0316(8) -0.0012(6) 0.0164(6) 0.0022(6)
N2 0.0305(7) 0.0313(7) 0.0298(7) 0.0007(6) 0.0148(6) 0.0008(6)
N5 0.0236(9) 0.0309(10) 0.0274(9) 0.000 0.0107(8) 0.000
C1 0.0671(17) 0.0772(19) 0.0430(13) -0.0217(11) 0.0305(12) -0.0217(13)
C2 0.0451(11) 0.0572(13) 0.0439(11) 0.0019(9) 0.0274(9) -0.0021(9)
C3 0.0352(9) 0.0463(10) 0.0323(9) -0.0008(8) 0.0178(7) 0.0035(8)
C4 0.0254(8) 0.0381(9) 0.0270(8) 0.0007(7) 0.0105(6) -0.0001(6)
C5 0.0276(8) 0.0344(9) 0.0306(8) 0.0014(7) 0.0133(7) -0.0022(6)
C6 0.0235(7) 0.0306(8) 0.0280(8) 0.0003(6) 0.0101(6) 0.0000(6)
C7 0.0237(7) 0.0321(8) 0.0279(8) 0.0004(6) 0.0098(6) 0.0004(6)
C8 0.0340(9) 0.0313(9) 0.0388(10) 0.0014(7) 0.0184(8) -0.0019(7)
C9 0.0422(14) 0.0259(12) 0.0477(15) 0.000 0.0235(12) 0.000
C10 0.0711(17) 0.0526(14) 0.0573(14) 0.0087(11) 0.0331(13) 0.0112(12)

loop_
_atom_type_symbol
_atom_type_description
_atom_type_scat_dispersion_real
_atom_type_scat_dispersion_imag
_atom_type_scat_source
C C 0.0033 0.0016
;
International Tables for Crystallography
(Vol. C, Tables 4.2.6.8 and 6.1.1.4)
;
H H 0.0000 0.0000
;
International Tables for Crystallography
(Vol. C, Table 6.1.1.4)
;
N N 0.0061 0.0033
;
International Tables for Crystallography
(Vol. C, Tables 4.2.6.8 and 6.1.1.4)
;
Mn Mn 0.3368 0.7283
;
International Tables for Crystallography
(Vol. C, Tables 4.2.6.8 and 6.1.1.4)
;
Cl Cl 0.1484 0.1585
;
International Tables for Crystallography
(Vol. C, Tables 4.2.6.8 and 6.1.1.4)
;
O O 0.0106 0.0060
;
International Tables for Crystallography
(Vol. C, Tables 4.2.6.8 and 6.1.1.4)
;

loop_
_geom_angle_atom_site_label_1
_geom_angle_atom_site_label_2
_geom_angle_atom_site_label_3
_geom_angle
_geom_angle_site_symmetry_1
_geom_angle_site_symmetry_3
_geom_angle_publ_flag
N5 Mn1 N2 71.59(4) . . ?
N5 Mn1 N2 71.60(4) . 2 ?
N2 Mn1 N2 143.19(8) . 2 ?
N5 Mn1 Cl1 123.812(13) . . ?
N2 Mn1 Cl1 100.85(4) . . ?
N2 Mn1 Cl1 99.39(4) 2 . ?
N5 Mn1 Cl1 123.813(13) . 2 ?
N2 Mn1 Cl1 99.39(4) . 2 ?
N2 Mn1 Cl1 100.85(4) 2 2 ?
Cl1 Mn1 Cl1 112.37(3) . 2 ?
C10 O1 H1D 109.5 . . ?
N2 N1 C4 112.25(15) . . ?
N2 N1 H1 123.9 . . ?
C4 N1 H1 123.9 . . ?
C6 N2 N1 104.70(14) . . ?
C6 N2 Mn1 116.07(11) . . ?
N1 N2 Mn1 139.15(12) . . ?
C7 N5 C7 119.4(2) . 2 ?
C7 N5 Mn1 120.32(10) . . ?
C7 N5 Mn1 120.32(10) 2 . ?
C3 C1 H1A 109.5 . . ?
C3 C1 H1B 109.5 . . ?
H1A C1 H1B 109.5 . . ?
C3 C1 H1C 109.5 . . ?
H1A C1 H1C 109.5 . . ?
H1B C1 H1C 109.5 . . ?
C3 C2 H2A 109.5 . . ?
C3 C2 H2B 109.5 . . ?
H2A C2 H2B 109.5 . . ?
C3 C2 H2C 109.5 . . ?
H2A C2 H2C 109.5 . . ?
H2B C2 H2C 109.5 . . ?
C4 C3 C1 110.98(17) . . ?
C4 C3 C2 110.76(17) . . ?
C1 C3 C2 110.76(19) . . ?
C4 C3 H3 108.1 . . ?
C1 C3 H3 108.1 . . ?
C2 C3 H3 108.1 . . ?
N1 C4 C5 106.78(15) . . ?
N1 C4 C3 122.85(17) . . ?
C5 C4 C3 130.35(17) . . ?
C4 C5 C6 104.89(16) . . ?
C4 C5 H5 127.6 . . ?
C6 C5 H5 127.6 . . ?
N2 C6 C5 111.38(15) . . ?
N2 C6 C7 117.77(15) . . ?
C5 C6 C7 130.74(16) . . ?
N5 C7 C8 122.10(16) . . ?
N5 C7 C6 114.18(15) . . ?
C8 C7 C6 123.71(16) . . ?
C9 C8 C7 118.16(18) . . ?
C9 C8 H8 120.9 . . ?
C7 C8 H8 120.9 . . ?
C8 C9 C8 120.0(2) . 2 ?
C8 C9 H9 120.0 . . ?
C8 C9 H9 120.0 2 . ?
O1 C10 H10A 109.5 . . ?
O1 C10 H10B 109.5 . . ?
H10A C10 H10B 109.5 . . ?
O1 C10 H10C 109.5 . . ?
H10A C10 H10C 109.5 . . ?
H10B C10 H10C 109.5 . . ?

loop_
_geom_bond_atom_site_label_1
_geom_bond_atom_site_label_2
_geom_bond_distance
_geom_bond_site_symmetry_2
_geom_bond_publ_flag
Mn1 N5 2.226(2) . ?
Mn1 N2 2.2930(15) . ?
Mn1 N2 2.2930(15) 2 ?
Mn1 Cl1 2.3776(5) . ?
Mn1 Cl1 2.3777(5) 2 ?
O1 C10 1.412(3) . ?
O1 H1D 0.8400 . ?
N1 N2 1.353(2) . ?
N1 C4 1.358(2) . ?
N1 H1 0.8800 . ?
N2 C6 1.343(2) . ?
N5 C7 1.3455(19) . ?
N5 C7 1.3455(19) 2 ?
C1 C3 1.523(3) . ?
C1 H1A 0.9800 . ?
C1 H1B 0.9800 . ?
C1 H1C 0.9800 . ?
C2 C3 1.524(3) . ?
C2 H2A 0.9800 . ?
C2 H2B 0.9800 . ?
C2 H2C 0.9800 . ?
C3 C4 1.509(2) . ?
C3 H3 1.0000 . ?
C4 C5 1.381(3) . ?
C5 C6 1.405(2) . ?
C5 H5 0.9500 . ?
C6 C7 1.466(2) . ?
C7 C8 1.393(2) . ?
C8 C9 1.391(2) . ?
C8 H8 0.9500 . ?
C9 C8 1.391(2) 2 ?
C9 H9 0.9500 . ?
C10 H10A 0.9800 . ?
C10 H10B 0.9800 . ?
C10 H10C 0.9800 . ?

loop_
_geom_hbond_atom_site_label_D
_geom_hbond_atom_site_label_H
_geom_hbond_atom_site_label_A
_geom_hbond_site_symmetry_D
_geom_hbond_site_symmetry_H
_geom_hbond_site_symmetry_A
_geom_hbond_distance_DA
_geom_hbond_distance_DH
_geom_hbond_distance_HA
_geom_hbond_angle_DHA
_geom_hbond_publ_flag
O1 H1D Cl1 . . 8_566 3.131(2) 0.840 2.307 167.1 no
N1 H1 O1 . . . 2.772(2) 0.880 1.897 172.4 no
N1 H1 N2 . . . 1.353(3) 0.880 1.983 34.5 no

loop_
_geom_torsion_atom_site_label_1
_geom_torsion_atom_site_label_2
_geom_torsion_atom_site_label_3
_geom_torsion_atom_site_label_4
_geom_torsion
_geom_torsion_site_symmetry_1
_geom_torsion_site_symmetry_2
_geom_torsion_site_symmetry_3
_geom_torsion_site_symmetry_4
_geom_torsion_publ_flag
C4 N1 N2 C6 -0.1(2) . . . . ?
C4 N1 N2 Mn1 -176.37(13) . . . . ?
N2 N1 C4 C5 -0.1(2) . . . . ?
N2 N1 C4 C3 178.59(16) . . . . ?
C1 C3 C4 N1 -57.9(3) . . . . ?
C2 C3 C4 N1 178.68(17) . . . . ?
C1 C3 C4 C5 120.5(2) . . . . ?
C2 C3 C4 C5 -3.0(3) . . . . ?
N1 C4 C5 C6 0.22(19) . . . . ?
C3 C4 C5 C6 -178.30(18) . . . . ?
N1 N2 C6 C5 0.27(19) . . . . ?
Mn1 N2 C6 C5 177.54(11) . . . . ?
N1 N2 C6 C7 -176.41(14) . . . . ?
Mn1 N2 C6 C7 0.9(2) . . . . ?
C4 C5 C6 N2 -0.3(2) . . . . ?
C4 C5 C6 C7 175.81(17) . . . . ?
C7 N5 C7 C8 -1.42(13) 2 . . . ?
Mn1 N5 C7 C8 178.58(13) . . . . ?
C7 N5 C7 C6 177.27(16) 2 . . . ?
Mn1 N5 C7 C6 -2.73(16) . . . . ?
N2 C6 C7 N5 1.1(2) . . . . ?
C5 C6 C7 N5 -174.77(15) . . . . ?
N2 C6 C7 C8 179.81(17) . . . . ?
C5 C6 C7 C8 3.9(3) . . . . ?
N5 C7 C8 C9 2.8(3) . . . . ?
C6 C7 C8 C9 -175.79(14) . . . . ?
C7 C8 C9 C8 -1.32(12) . . . 2 ?
